data_4024290
loop_
_publ_author_name
'Yan Huang'
'Qiong Li'
'Tian-Liang Liu'
'Peng-Fei Xu'

_publ_contact_author_email huangyan03@lzu.cn
_publ_contact_author_name 'Pengfei Xu'
_publ_section_title
;
Diastereoselective Synthesis of \b-Substituted-\a,\g-Diaminobutyric Acids
and Pyrrolidines Containing Multichiral Centers
;
_journal_name_full 'Journal of Organic Chemistry'
_journal_page_first 1252
_journal_page_last 1258
_journal_paper_doi 10.1021/jo8023076
_journal_volume 74
_journal_year 2009
_chemical_absolute_configuration rm
_chemical_formula_sum 'C20 H23 Cl N2 O4'
_chemical_formula_weight 390.85
_chemical_name_systematic
; 
 ? 
;
_space_group_IT_number 19
_symmetry_cell_setting orthorhombic
_symmetry_space_group_name_Hall 'P 2ac 2ab'
_symmetry_space_group_name_H-M 'P 21 21 21'
_atom_sites_solution_hydrogens geom
_atom_sites_solution_primary direct
_atom_sites_solution_secondary difmap
_audit_creation_method SHELXL-97
_cell_angle_alpha 90.00
_cell_angle_beta 90.00
_cell_angle_gamma 90.00
_cell_formula_units_Z 4
_cell_length_a 7.2706(2)
_cell_length_b 14.9994(3)
_cell_length_c 18.4401(4)
_cell_measurement_reflns_used 2967
_cell_measurement_temperature 294(2)
_cell_measurement_theta_max 22.28
_cell_measurement_theta_min 2.72
_cell_volume 2010.98(8)
_computing_cell_refinement 'Bruker SMART'
_computing_data_collection 'Bruker SMART'
_computing_data_reduction 'Bruker SAINT'
_computing_molecular_graphics 'Bruker SHELXTL'
_computing_publication_material 'Bruker SHELXTL'
_computing_structure_refinement 'Bruker SHELXTL'
_computing_structure_solution 'Bruker SHELXTL'
_diffrn_ambient_temperature 294(2)
_diffrn_measured_fraction_theta_full 1.000
_diffrn_measured_fraction_theta_max 1.000
_diffrn_measurement_device_type 'CCD area detector'
_diffrn_measurement_method 'phi and omega scans'
_diffrn_radiation_monochromator graphite
_diffrn_radiation_source 'fine-focus sealed tube'
_diffrn_radiation_type MoK\a
_diffrn_radiation_wavelength 0.71073
_diffrn_reflns_av_R_equivalents 0.0308
_diffrn_reflns_av_sigmaI/netI 0.0341
_diffrn_reflns_limit_h_max 6
_diffrn_reflns_limit_h_min -8
_diffrn_reflns_limit_k_max 17
_diffrn_reflns_limit_k_min -18
_diffrn_reflns_limit_l_max 22
_diffrn_reflns_limit_l_min -22
_diffrn_reflns_number 10913
_diffrn_reflns_theta_full 25.50
_diffrn_reflns_theta_max 25.50
_diffrn_reflns_theta_min 1.75
_exptl_absorpt_coefficient_mu 0.217
_exptl_absorpt_correction_type none
_exptl_crystal_colour colourless
_exptl_crystal_density_diffrn 1.291
_exptl_crystal_density_meas ?
_exptl_crystal_density_method 'not measured'
_exptl_crystal_F_000 824
_exptl_crystal_size_max 0.30
_exptl_crystal_size_mid 0.26
_exptl_crystal_size_min 0.22
_refine_diff_density_max 0.128
_refine_diff_density_min -0.127
_refine_diff_density_rms 0.028
_refine_ls_abs_structure_details 'Flack H D (1983), Acta Cryst. A39, 876-881'
_refine_ls_abs_structure_Flack 0.01(6)
_refine_ls_extinction_coef 0.0038(6)
_refine_ls_extinction_expression Fc^*^=kFc[1+0.001xFc^2^\l^3^/sin(2\q)]^-1/4^
_refine_ls_extinction_method SHELXL
_refine_ls_goodness_of_fit_ref 1.057
_refine_ls_hydrogen_treatment none
_refine_ls_matrix_type full
_refine_ls_number_parameters 248
_refine_ls_number_reflns 3728
_refine_ls_number_restraints 0
_refine_ls_restrained_S_all 1.057
_refine_ls_R_factor_all 0.0505
_refine_ls_R_factor_gt 0.0360
_refine_ls_shift/su_max 0.001
_refine_ls_shift/su_mean 0.000
_refine_ls_structure_factor_coef Fsqd
_refine_ls_weighting_details 'calc w=1/[\s^2^(Fo^2^)+(0.0302P)^2^+0.1645P] where P=(Fo^2^+2Fc^2^)/3'
_refine_ls_weighting_scheme calc
_refine_ls_wR_factor_gt 0.0727
_refine_ls_wR_factor_ref 0.0790
_reflns_number_gt 2952
_reflns_number_total 3728
_reflns_threshold_expression >2sigma(I)
_cod_data_source_file jo8023076_si_005.cif
_cod_data_source_block p212121
_cod_depositor_comments
;
The following automatic conversions were performed:
'_symmetry_cell_setting' value 'Orthorhombic' changed to 'orthorhombic'
according to '/home/saulius/struct/CIF-dictionaries/cif_core.dic'
dictionary named 'cif_core.dic' version 2.4.1 from 2010-06-29.

Automatic conversion script
Id: cif_fix_enum 1527 2010-12-29 10:47:43Z saulius 

The following automatic conversions were performed:

'_exptl_crystal_density_meas' value 'none' was changed to '?' - the
value is perceived as not measured.

Automatic conversion script
Id: cif_fix_values 3008 2015-01-20 13:52:24Z robertas 
;
_cod_original_sg_symbol_H-M P2(1)2(1)2(1)
_cod_database_code 4024290

loop_
_symmetry_equiv_pos_as_xyz
'x, y, z'
'-x+1/2, -y, z+1/2'
'-x, y+1/2, -z+1/2'
'x+1/2, -y+1/2, -z'

loop_
_atom_site_label
_atom_site_type_symbol
_atom_site_fract_x
_atom_site_fract_y
_atom_site_fract_z
_atom_site_U_iso_or_equiv
_atom_site_adp_type
_atom_site_occupancy
_atom_site_symmetry_multiplicity
_atom_site_calc_flag
_atom_site_refinement_flags
_atom_site_disorder_assembly
_atom_site_disorder_group
Cl1 Cl -0.03137(8) 0.58593(4) 1.10771(3) 0.0674(2) Uani 1 1 d . . .
C1 C 0.3997(3) 0.42077(12) 1.10236(10) 0.0397(5) Uani 1 1 d . . .
C2 C 0.2260(3) 0.45797(13) 1.09247(11) 0.0424(5) Uani 1 1 d . . .
H2 H 0.1377 0.4277 1.0655 0.051 Uiso 1 1 calc R . .
C3 C 0.1849(3) 0.53965(13) 1.12257(11) 0.0463(5) Uani 1 1 d . . .
C4 C 0.5265(3) 0.46744(14) 1.14425(10) 0.0488(5) Uani 1 1 d . . .
H4 H 0.6425 0.4432 1.1520 0.059 Uiso 1 1 calc R . .
C5 C 0.3115(3) 0.58608(14) 1.16355(11) 0.0533(6) Uani 1 1 d . . .
H5 H 0.2818 0.6412 1.1835 0.064 Uiso 1 1 calc R . .
C6 C 0.4837(3) 0.54887(13) 1.17443(12) 0.0537(6) Uani 1 1 d . . .
H6 H 0.5706 0.5789 1.2022 0.064 Uiso 1 1 calc R . .
C12 C 0.5382(3) 0.52815(12) 0.96101(10) 0.0407(5) Uani 1 1 d . . .
H12 H 0.4924 0.5450 1.0091 0.049 Uiso 1 1 calc R . .
C7 C 0.4039(3) 0.46513(14) 0.92531(11) 0.0451(5) Uani 1 1 d . . .
C11 C 0.5333(3) 0.60946(13) 0.91056(11) 0.0482(5) Uani 1 1 d . . .
C8 C 0.3095(3) 0.51832(17) 0.86708(13) 0.0641(7) Uani 1 1 d . . .
H8 H 0.2405 0.4829 0.8317 0.077 Uiso 1 1 calc R . .
C10 C 0.3518(4) 0.65529(17) 0.93237(15) 0.0711(8) Uani 1 1 d . . .
H10A H 0.3420 0.7138 0.9103 0.085 Uiso 1 1 calc R . .
H10B H 0.3433 0.6616 0.9846 0.085 Uiso 1 1 calc R . .
C13 C 0.4794(4) 0.56860(14) 0.83578(11) 0.0577(6) Uani 1 1 d . . .
C9 C 0.2003(4) 0.59215(19) 0.90343(16) 0.0822(9) Uani 1 1 d . . .
H9A H 0.1256 0.5689 0.9427 0.099 Uiso 1 1 calc R . .
H9B H 0.1214 0.6224 0.8689 0.099 Uiso 1 1 calc R . .
C15 C 0.4291(4) 0.6384(2) 0.77791(13) 0.0868(9) Uani 1 1 d . . .
H15A H 0.5384 0.6689 0.7624 0.130 Uiso 1 1 calc R . .
H15B H 0.3441 0.6807 0.7981 0.130 Uiso 1 1 calc R . .
H15C H 0.3734 0.6093 0.7371 0.130 Uiso 1 1 calc R . .
C14 C 0.6260(4) 0.50674(19) 0.80367(13) 0.0813(9) Uani 1 1 d . . .
H14A H 0.7335 0.5409 0.7916 0.122 Uiso 1 1 calc R . .
H14B H 0.5786 0.4788 0.7607 0.122 Uiso 1 1 calc R . .
H14C H 0.6579 0.4619 0.8386 0.122 Uiso 1 1 calc R . .
C16 C 0.7021(4) 0.66836(16) 0.91444(16) 0.0786(8) Uani 1 1 d . . .
H16A H 0.7202 0.6878 0.9635 0.118 Uiso 1 1 calc R . .
H16B H 0.6852 0.7193 0.8836 0.118 Uiso 1 1 calc R . .
H16C H 0.8078 0.6353 0.8986 0.118 Uiso 1 1 calc R . .
O4 O 0.71556(18) 0.48480(9) 0.96812(7) 0.0469(4) Uani 1 1 d . . .
C18 C 0.5320(3) 0.34833(12) 0.98818(11) 0.0437(5) Uani 1 1 d . . .
H18 H 0.5640 0.2885 0.9711 0.052 Uiso 1 1 calc R . .
O1 O 0.8557(2) 0.36440(10) 1.00755(9) 0.0580(4) Uani 1 1 d . . .
C19 C 0.4470(3) 0.33437(12) 1.06457(11) 0.0441(5) Uani 1 1 d . . .
H19 H 0.3306 0.3027 1.0572 0.053 Uiso 1 1 calc R . .
C20 C 0.5694(3) 0.27217(14) 1.10902(13) 0.0581(6) Uani 1 1 d . . .
H20A H 0.5983 0.2195 1.0808 0.070 Uiso 1 1 calc R . .
H20B H 0.6838 0.3021 1.1207 0.070 Uiso 1 1 calc R . .
N1 N 0.4735(4) 0.24540(14) 1.17756(14) 0.0748(7) Uani 1 1 d . . .
O2 O 0.3238(4) 0.21176(15) 1.17336(13) 0.1126(9) Uani 1 1 d . . .
O3 O 0.5529(4) 0.26027(17) 1.23422(13) 0.1250(9) Uani 1 1 d . . .
N2 N 0.3972(2) 0.38209(12) 0.93579(10) 0.0516(5) Uani 1 1 d . . .
C17 C 0.7135(3) 0.39961(13) 0.99000(10) 0.0416(5) Uani 1 1 d . . .

loop_
_atom_site_aniso_label
_atom_site_aniso_U_11
_atom_site_aniso_U_22
_atom_site_aniso_U_33
_atom_site_aniso_U_23
_atom_site_aniso_U_13
_atom_site_aniso_U_12
Cl1 0.0521(3) 0.0622(4) 0.0880(4) -0.0021(3) -0.0017(3) 0.0169(3)
C1 0.0423(11) 0.0349(10) 0.0419(11) 0.0023(9) 0.0026(10) -0.0017(9)
C2 0.0396(12) 0.0397(11) 0.0479(11) 0.0017(9) -0.0001(10) -0.0054(9)
C3 0.0468(13) 0.0432(12) 0.0489(12) 0.0037(10) 0.0021(11) 0.0082(10)
C4 0.0479(13) 0.0488(12) 0.0497(12) 0.0011(10) -0.0050(11) 0.0065(11)
C5 0.0655(16) 0.0418(12) 0.0525(13) -0.0078(11) -0.0015(13) 0.0033(12)
C6 0.0595(17) 0.0496(12) 0.0519(12) -0.0110(10) -0.0131(12) -0.0013(11)
C12 0.0398(12) 0.0394(10) 0.0428(10) -0.0014(9) -0.0010(10) 0.0046(10)
C7 0.0371(12) 0.0513(13) 0.0469(12) -0.0002(10) -0.0026(10) -0.0037(10)
C11 0.0517(13) 0.0423(11) 0.0507(12) 0.0054(9) 0.0022(11) 0.0025(10)
C8 0.0553(16) 0.0710(17) 0.0659(15) 0.0066(13) -0.0233(13) -0.0012(14)
C10 0.084(2) 0.0601(16) 0.0690(16) 0.0097(14) 0.0116(15) 0.0291(15)
C13 0.0646(16) 0.0626(14) 0.0460(12) 0.0070(10) -0.0044(12) 0.0085(13)
C9 0.0548(16) 0.097(2) 0.095(2) 0.0373(18) 0.0055(16) 0.0221(16)
C15 0.102(2) 0.100(2) 0.0585(15) 0.0274(15) -0.0067(16) 0.0114(19)
C14 0.101(2) 0.090(2) 0.0522(14) -0.0042(14) 0.0120(15) 0.0169(17)
C16 0.082(2) 0.0565(15) 0.097(2) 0.0182(14) -0.0119(18) -0.0165(14)
O4 0.0372(8) 0.0438(8) 0.0597(9) 0.0053(7) -0.0072(7) -0.0034(7)
C18 0.0461(12) 0.0333(10) 0.0518(12) -0.0070(9) -0.0026(11) 0.0001(10)
O1 0.0436(9) 0.0535(9) 0.0770(11) 0.0012(8) -0.0074(9) 0.0093(8)
C19 0.0419(12) 0.0339(10) 0.0565(12) -0.0004(9) 0.0013(11) -0.0021(10)
C20 0.0646(16) 0.0429(12) 0.0668(15) 0.0071(11) 0.0079(14) 0.0112(11)
N1 0.106(2) 0.0489(12) 0.0692(15) 0.0132(11) 0.0077(17) 0.0118(14)
O2 0.133(2) 0.0963(16) 0.1083(17) 0.0014(14) 0.0440(18) -0.0352(16)
O3 0.155(2) 0.147(2) 0.0740(14) 0.0310(14) -0.0158(17) 0.0211(19)
N2 0.0478(12) 0.0508(11) 0.0564(11) -0.0034(9) -0.0098(10) -0.0086(9)
C17 0.0418(13) 0.0401(12) 0.0429(11) -0.0062(9) -0.0008(11) 0.0025(10)

loop_
_atom_type_symbol
_atom_type_description
_atom_type_scat_dispersion_real
_atom_type_scat_dispersion_imag
_atom_type_scat_source
C C 0.0033 0.0016 'International Tables Vol C Tables 4.2.6.8 and 6.1.1.4'
H H 0.0000 0.0000 'International Tables Vol C Tables 4.2.6.8 and 6.1.1.4'
N N 0.0061 0.0033 'International Tables Vol C Tables 4.2.6.8 and 6.1.1.4'
O O 0.0106 0.0060 'International Tables Vol C Tables 4.2.6.8 and 6.1.1.4'
Cl Cl 0.1484 0.1585 'International Tables Vol C Tables 4.2.6.8 and 6.1.1.4'

loop_
_geom_angle_atom_site_label_1
_geom_angle_atom_site_label_2
_geom_angle_atom_site_label_3
_geom_angle
_geom_angle_site_symmetry_1
_geom_angle_site_symmetry_3
_geom_angle_publ_flag
C4 C1 C2 118.17(18) . . ?
C4 C1 C19 122.43(18) . . ?
C2 C1 C19 119.33(19) . . ?
C3 C2 C1 120.0(2) . . ?
C2 C3 C5 121.7(2) . . ?
C2 C3 Cl1 119.15(17) . . ?
C5 C3 Cl1 119.18(17) . . ?
C6 C4 C1 121.4(2) . . ?
C3 C5 C6 118.6(2) . . ?
C4 C6 C5 120.2(2) . . ?
O4 C12 C7 109.50(15) . . ?
O4 C12 C11 115.60(17) . . ?
C7 C12 C11 102.60(16) . . ?
N2 C7 C8 128.0(2) . . ?
N2 C7 C12 125.18(19) . . ?
C8 C7 C12 105.92(18) . . ?
C16 C11 C12 114.60(19) . . ?
C16 C11 C10 114.92(19) . . ?
C12 C11 C10 102.49(18) . . ?
C16 C11 C13 118.4(2) . . ?
C12 C11 C13 103.28(15) . . ?
C10 C11 C13 101.00(19) . . ?
C7 C8 C9 108.1(2) . . ?
C7 C8 C13 99.19(17) . . ?
C9 C8 C13 103.0(2) . . ?
C11 C10 C9 104.26(19) . . ?
C14 C13 C15 108.02(19) . . ?
C14 C13 C11 113.9(2) . . ?
C15 C13 C11 113.92(19) . . ?
C14 C13 C8 113.7(2) . . ?
C15 C13 C8 113.5(2) . . ?
C11 C13 C8 93.55(17) . . ?
C8 C9 C10 103.09(19) . . ?
C17 O4 C12 116.41(15) . . ?
N2 C18 C17 114.70(16) . . ?
N2 C18 C19 112.25(18) . . ?
C17 C18 C19 113.06(16) . . ?
C1 C19 C20 114.14(17) . . ?
C1 C19 C18 113.17(15) . . ?
C20 C19 C18 109.74(18) . . ?
N1 C20 C19 110.19(19) . . ?
O2 N1 O3 124.3(3) . . ?
O2 N1 C20 118.7(3) . . ?
O3 N1 C20 117.1(3) . . ?
C7 N2 C18 114.60(17) . . ?
O1 C17 O4 119.26(19) . . ?
O1 C17 C18 121.76(18) . . ?
O4 C17 C18 118.89(17) . . ?

loop_
_geom_bond_atom_site_label_1
_geom_bond_atom_site_label_2
_geom_bond_distance
_geom_bond_site_symmetry_2
_geom_bond_publ_flag
Cl1 C3 1.740(2) . ?
C1 C4 1.392(3) . ?
C1 C2 1.393(3) . ?
C1 C19 1.511(3) . ?
C2 C3 1.378(3) . ?
C3 C5 1.380(3) . ?
C4 C6 1.378(3) . ?
C5 C6 1.385(3) . ?
C12 O4 1.450(2) . ?
C12 C7 1.510(3) . ?
C12 C11 1.534(3) . ?
C7 N2 1.261(3) . ?
C7 C8 1.504(3) . ?
C11 C16 1.514(3) . ?
C11 C10 1.541(3) . ?
C11 C13 1.559(3) . ?
C8 C9 1.519(4) . ?
C8 C13 1.558(3) . ?
C10 C9 1.547(4) . ?
C13 C14 1.533(3) . ?
C13 C15 1.539(3) . ?
O4 C17 1.340(2) . ?
C18 N2 1.466(3) . ?
C18 C17 1.528(3) . ?
C18 C19 1.552(3) . ?
O1 C17 1.206(2) . ?
C19 C20 1.528(3) . ?
C20 N1 1.498(3) . ?
N1 O2 1.202(3) . ?
N1 O3 1.214(3) . ?

loop_
_geom_torsion_atom_site_label_1
_geom_torsion_atom_site_label_2
_geom_torsion_atom_site_label_3
_geom_torsion_atom_site_label_4
_geom_torsion
_geom_torsion_site_symmetry_1
_geom_torsion_site_symmetry_2
_geom_torsion_site_symmetry_3
_geom_torsion_site_symmetry_4
_geom_torsion_publ_flag
C4 C1 C2 C3 1.3(3) . . . . ?
C19 C1 C2 C3 -175.64(17) . . . . ?
C1 C2 C3 C5 -0.8(3) . . . . ?
C1 C2 C3 Cl1 178.54(15) . . . . ?
C2 C1 C4 C6 -1.0(3) . . . . ?
C19 C1 C4 C6 175.86(19) . . . . ?
C2 C3 C5 C6 -0.1(3) . . . . ?
Cl1 C3 C5 C6 -179.42(17) . . . . ?
C1 C4 C6 C5 0.1(3) . . . . ?
C3 C5 C6 C4 0.5(3) . . . . ?
O4 C12 C7 N2 37.1(3) . . . . ?
C11 C12 C7 N2 160.4(2) . . . . ?
O4 C12 C7 C8 -132.88(17) . . . . ?
C11 C12 C7 C8 -9.6(2) . . . . ?
O4 C12 C11 C16 -38.3(2) . . . . ?
C7 C12 C11 C16 -157.4(2) . . . . ?
O4 C12 C11 C10 -163.51(17) . . . . ?
C7 C12 C11 C10 77.4(2) . . . . ?
O4 C12 C11 C13 91.8(2) . . . . ?
C7 C12 C11 C13 -27.3(2) . . . . ?
N2 C7 C8 C9 126.1(3) . . . . ?
C12 C7 C8 C9 -64.3(2) . . . . ?
N2 C7 C8 C13 -126.9(2) . . . . ?
C12 C7 C8 C13 42.7(2) . . . . ?
C16 C11 C10 C9 164.4(2) . . . . ?
C12 C11 C10 C9 -70.6(2) . . . . ?
C13 C11 C10 C9 35.8(2) . . . . ?
C16 C11 C13 C14 61.4(3) . . . . ?
C12 C11 C13 C14 -66.4(2) . . . . ?
C10 C11 C13 C14 -172.21(19) . . . . ?
C16 C11 C13 C15 -63.1(3) . . . . ?
C12 C11 C13 C15 169.1(2) . . . . ?
C10 C11 C13 C15 63.3(3) . . . . ?
C16 C11 C13 C8 179.31(19) . . . . ?
C12 C11 C13 C8 51.5(2) . . . . ?
C10 C11 C13 C8 -54.33(19) . . . . ?
C7 C8 C13 C14 61.8(2) . . . . ?
C9 C8 C13 C14 172.91(19) . . . . ?
C7 C8 C13 C15 -174.2(2) . . . . ?
C9 C8 C13 C15 -63.1(2) . . . . ?
C7 C8 C13 C11 -56.23(19) . . . . ?
C9 C8 C13 C11 54.87(19) . . . . ?
C7 C8 C9 C10 70.0(2) . . . . ?
C13 C8 C9 C10 -34.3(2) . . . . ?
C11 C10 C9 C8 -1.1(2) . . . . ?
C7 C12 O4 C17 -42.6(2) . . . . ?
C11 C12 O4 C17 -157.84(16) . . . . ?
C4 C1 C19 C20 39.3(3) . . . . ?
C2 C1 C19 C20 -143.89(19) . . . . ?
C4 C1 C19 C18 -87.1(2) . . . . ?
C2 C1 C19 C18 89.6(2) . . . . ?
N2 C18 C19 C1 -69.8(2) . . . . ?
C17 C18 C19 C1 61.9(2) . . . . ?
N2 C18 C19 C20 161.41(17) . . . . ?
C17 C18 C19 C20 -66.9(2) . . . . ?
C1 C19 C20 N1 61.7(3) . . . . ?
C18 C19 C20 N1 -170.10(19) . . . . ?
C19 C20 N1 O2 55.1(3) . . . . ?
C19 C20 N1 O3 -124.2(2) . . . . ?
C8 C7 N2 C18 168.7(2) . . . . ?
C12 C7 N2 C18 1.0(3) . . . . ?
C17 C18 N2 C7 -32.0(3) . . . . ?
C19 C18 N2 C7 98.9(2) . . . . ?
C12 O4 C17 O1 -168.69(18) . . . . ?
C12 O4 C17 C18 14.5(2) . . . . ?
N2 C18 C17 O1 -151.9(2) . . . . ?
C19 C18 C17 O1 77.6(2) . . . . ?
N2 C18 C17 O4 24.8(3) . . . . ?
C19 C18 C17 O4 -105.6(2) . . . . ?
